data_7064235
loop_
_publ_author_name
'Pandey, Sharmila'
'Mukhopadhyay, Narottam'
'Lloret, Francesc'
'Mukherjee, Rabindranath'

_publ_section_title
;
 Hetero-bimetallic complexes of pyridine-/pyrazine-2-carboxamide ligands:
 synthesis, structure, redox properties and magnetism
;
_journal_issue 6
_journal_name_full 'New Journal of Chemistry'
_journal_page_first 2721
_journal_page_last 2731
_journal_paper_doi 10.1039/D5NJ03831F
_journal_volume 50
_journal_year 2026
_chemical_formula_moiety 'C36 H30 Cl Co N9 Ni O3, 6[H2O]'
_chemical_formula_sum 'C36 H42 Cl Co N9 Ni O9'
_chemical_formula_weight 897.87
_space_group_crystal_system trigonal
_space_group_IT_number 147
_space_group_name_Hall '-P 3'
_space_group_name_H-M_alt 'P -3'
_atom_sites_solution_hydrogens geom
_audit_creation_date 2025-12-07
_audit_creation_method
;
Olex2 1.5
(compiled 2025.07.13 svn.rb7424aed for OlexSys, GUI svn.r7314)
;
_audit_update_record
;
2025-12-14 deposited with the CCDC.	2025-12-23 downloaded from the CCDC.
;
_cell_angle_alpha 90
_cell_angle_beta 90
_cell_angle_gamma 120
_cell_formula_units_Z 2
_cell_length_a 15.380(2)
_cell_length_b 15.380(2)
_cell_length_c 10.4419(17)
_cell_measurement_reflns_used 2187
_cell_measurement_temperature 100.15
_cell_measurement_theta_max 23.76
_cell_measurement_theta_min 2.48
_cell_volume 2139.1(5)
_computing_cell_refinement 'SAINT v6.45A (Bruker, 2003)'
_computing_data_collection 'Bruker SMART APEX'
_computing_data_reduction 'SAINT v6.45A (Bruker, 2003)'
_computing_molecular_graphics 'Olex2 1.5 (Dolomanov et al., 2009)'
_computing_publication_material 'Olex2 1.5 (Dolomanov et al., 2009)'
_computing_structure_refinement 'SHELXL 2018/3 (Sheldrick, 2015)'
_computing_structure_solution 'SHELXT 2018/2 (Sheldrick, 2018)'
_diffrn_ambient_temperature 100.15
_diffrn_detector_area_resol_mean 8
_diffrn_measured_fraction_theta_full 0.996
_diffrn_measured_fraction_theta_max 0.996
_diffrn_measurement_device_type 'Bruker SMART APEX CCD area detector'
_diffrn_measurement_method '\w and \f scans'
_diffrn_radiation_monochromator graphite
_diffrn_radiation_type MoK\a
_diffrn_radiation_wavelength 0.71073
_diffrn_reflns_av_R_equivalents 0.0700
_diffrn_reflns_av_unetI/netI 0.0578
_diffrn_reflns_Laue_measured_fraction_full 0.996
_diffrn_reflns_Laue_measured_fraction_max 0.996
_diffrn_reflns_limit_h_max 18
_diffrn_reflns_limit_h_min -16
_diffrn_reflns_limit_k_max 15
_diffrn_reflns_limit_k_min -18
_diffrn_reflns_limit_l_max 12
_diffrn_reflns_limit_l_min -12
_diffrn_reflns_number 11101
_diffrn_reflns_point_group_measured_fraction_full 0.996
_diffrn_reflns_point_group_measured_fraction_max 0.996
_diffrn_reflns_theta_full 25.012
_diffrn_reflns_theta_max 25.012
_diffrn_reflns_theta_min 2.478
_diffrn_source 'sealed tube'
_exptl_absorpt_coefficient_mu 0.951
_exptl_absorpt_correction_T_max 0.827
_exptl_absorpt_correction_T_min 0.677
_exptl_absorpt_correction_type empirical
_exptl_absorpt_process_details
;
SADABS v.2.10 (Bruker,2003) was used for absorption correction.
R(int) was 0.0521 before and 0.0360 after correction.
The Ratio of minimum to maximum transmission is 0.6110.
The \l/2 correction factor is 0.0015.
;
_exptl_crystal_density_diffrn 1.394
_exptl_crystal_description block
_exptl_crystal_F_000 930
_exptl_crystal_size_max 0.4
_exptl_crystal_size_mid 0.3
_exptl_crystal_size_min 0.2
_refine_diff_density_max 1.006
_refine_diff_density_min -0.393
_refine_diff_density_rms 0.083
_refine_ls_extinction_method none
_refine_ls_goodness_of_fit_ref 1.034
_refine_ls_hydrogen_treatment constr
_refine_ls_matrix_type full
_refine_ls_number_parameters 155
_refine_ls_number_reflns 2512
_refine_ls_number_restraints 0
_refine_ls_restrained_S_all 1.034
_refine_ls_R_factor_all 0.0576
_refine_ls_R_factor_gt 0.0435
_refine_ls_shift/su_max 0.000
_refine_ls_shift/su_mean 0.000
_refine_ls_structure_factor_coef Fsqd
_refine_ls_weighting_details 'w=1/[\s^2^(Fo^2^)+(0.0724P)^2^] where P=(Fo^2^+2Fc^2^)/3'
_refine_ls_weighting_scheme calc
_refine_ls_wR_factor_gt 0.1131
_refine_ls_wR_factor_ref 0.1228
_reflns_Friedel_coverage 0.000
_reflns_number_gt 1988
_reflns_number_total 2512
_reflns_threshold_expression 'I > 2\s(I)'
_cod_data_source_file d5nj03831f2.cif
_cod_data_source_block 17janc
_cod_original_cell_volume 2139.1(7)
_cod_database_code 7064235
_shelx_shelxl_version_number 2018/3
_shelx_space_group_comment
;
The symmetry employed for this shelxl refinement is uniquely defined
by the following loop, which should always be used as a source of
symmetry information in preference to the above space-group names.
They are only intended as comments.
;
_shelx_estimated_absorpt_t_max 0.827
_shelx_estimated_absorpt_t_min 0.677
_olex2_refinement_description
;
1. Fixed Uiso
 At 1.2 times of:
  All C(H) groups
 At 1.5 times of:
  All C(H,H,H) groups
2.a Aromatic/amide H refined with riding coordinates:
 C1(H1), C8(H8), C11(H11), C2(H2), C4(H4), C10(H10), C3(H3)
2.b Idealised Me refined as rotating group:
 C00J(H00a,H00b,H00c)
;
_smtbx_masks_special_details
;
A solvent mask was calculated and 119 electrons were 
found in a volume of 558\%A^3^ in 1 void per unit cell. 
This is consistent with the presence of 
6[H2O] per Asymmetric Unit 
which account for 120 electrons 
per unit cell.
;
_smtbx_masks_void_probe_radius 1.2
_smtbx_masks_void_truncation_radius 1.2
_olex2_submission_special_instructions 'No special instructions were received'

loop_
_space_group_symop_operation_xyz
'x, y, z'
'-y, x-y, z'
'-x+y, -x, z'
'-x, -y, -z'
'y, -x+y, -z'
'x-y, x, -z'

loop_
_atom_site_label
_atom_site_type_symbol
_atom_site_fract_x
_atom_site_fract_y
_atom_site_fract_z
_atom_site_U_iso_or_equiv
_atom_site_adp_type
_atom_site_occupancy
_atom_site_site_symmetry_order
_atom_site_calc_flag
_atom_site_refinement_flags_posn
_atom_site_refinement_flags_adp
_atom_site_refinement_flags_occupancy
_atom_site_disorder_assembly
_atom_site_disorder_group
Ni1 Ni 0.666667 0.333333 0.14241(5) 0.0223(2) Uani 1 3 d S T P . .
Co1 Co 0.666667 0.333333 0.48207(6) 0.0266(2) Uani 1 3 d S T P . .
Cl1 Cl 0.666667 0.333333 0.69878(11) 0.0352(3) Uani 1 3 d S T P . .
O004 O 0.70223(14) 0.09340(14) 0.25089(19) 0.0311(5) Uani 1 1 d . . . . .
N2 N 0.64740(16) 0.20840(16) 0.2430(2) 0.0233(5) Uani 1 1 d . . . . .
N1 N 0.76270(17) 0.29793(17) 0.0428(2) 0.0249(5) Uani 1 1 d . . . . .
N3 N 0.56332(18) 0.19087(17) 0.4357(2) 0.0264(6) Uani 1 1 d . . . . .
C7 C 0.5651(2) 0.1505(2) 0.3232(3) 0.0245(6) Uani 1 1 d . . . . .
C6 C 0.7030(2) 0.1688(2) 0.2070(3) 0.0247(6) Uani 1 1 d . . . . .
C5 C 0.7731(2) 0.2249(2) 0.0968(3) 0.0264(6) Uani 1 1 d . . . . .
C1 C 0.8224(2) 0.3474(2) -0.0566(3) 0.0288(7) Uani 1 1 d . . . . .
H1 H 0.815634 0.399553 -0.095466 0.035 Uiso 1 1 calc R U . . .
C9 C 0.4025(2) 0.0050(2) 0.3620(3) 0.0318(7) Uani 1 1 d . . . . .
C8 C 0.4847(2) 0.0587(2) 0.2837(3) 0.0288(7) Uani 1 1 d . . . . .
H8 H 0.486476 0.032806 0.201748 0.035 Uiso 1 1 calc R U . . .
C11 C 0.4837(2) 0.1370(2) 0.5153(3) 0.0312(7) Uani 1 1 d . . . . .
H11 H 0.483544 0.164064 0.597042 0.037 Uiso 1 1 calc R U . . .
C2 C 0.8925(2) 0.3261(2) -0.1048(3) 0.0337(7) Uani 1 1 d . . . . .
H2 H 0.933127 0.362487 -0.175708 0.040 Uiso 1 1 calc R U . . .
C4 C 0.8425(2) 0.1994(2) 0.0536(3) 0.0345(7) Uani 1 1 d . . . . .
H4 H 0.848292 0.147015 0.093619 0.041 Uiso 1 1 calc R U . . .
C10 C 0.4039(2) 0.0454(2) 0.4823(3) 0.0346(7) Uani 1 1 d . . . . .
H10 H 0.350135 0.009811 0.540658 0.041 Uiso 1 1 calc R U . . .
C3 C 0.9031(2) 0.2512(2) -0.0486(3) 0.0381(8) Uani 1 1 d . . . . .
H3 H 0.951608 0.235350 -0.079654 0.046 Uiso 1 1 calc R U . . .
C00J C 0.3152(2) -0.0926(2) 0.3194(4) 0.0451(9) Uani 1 1 d . . . . .
H00A H 0.294471 -0.084811 0.233373 0.068 Uiso 1 1 calc R U . . .
H00B H 0.259167 -0.112721 0.379087 0.068 Uiso 1 1 calc R U . . .
H00C H 0.334731 -0.144271 0.317686 0.068 Uiso 1 1 calc R U . . .

loop_
_atom_site_aniso_label
_atom_site_aniso_U_11
_atom_site_aniso_U_22
_atom_site_aniso_U_33
_atom_site_aniso_U_23
_atom_site_aniso_U_13
_atom_site_aniso_U_12
Ni1 0.0249(3) 0.0249(3) 0.0172(4) 0.000 0.000 0.01244(13)
Co1 0.0312(3) 0.0312(3) 0.0174(4) 0.000 0.000 0.01559(14)
Cl1 0.0443(5) 0.0443(5) 0.0170(6) 0.000 0.000 0.0221(3)
O004 0.0344(12) 0.0289(11) 0.0338(12) 0.0035(9) 0.0043(9) 0.0185(10)
N2 0.0264(13) 0.0248(13) 0.0180(12) -0.0004(10) 0.0010(10) 0.0123(11)
N1 0.0244(13) 0.0276(13) 0.0179(13) -0.0027(10) -0.0012(10) 0.0093(11)
N3 0.0308(14) 0.0302(13) 0.0199(13) 0.0028(10) 0.0017(10) 0.0165(11)
C7 0.0279(15) 0.0244(15) 0.0237(15) 0.0030(12) -0.0009(12) 0.0149(13)
C6 0.0247(15) 0.0250(15) 0.0213(15) -0.0011(12) -0.0024(12) 0.0101(13)
C5 0.0274(16) 0.0273(15) 0.0226(15) -0.0047(12) -0.0013(12) 0.0122(13)
C1 0.0309(16) 0.0271(16) 0.0227(16) -0.0024(13) -0.0005(13) 0.0102(13)
C9 0.0286(16) 0.0269(16) 0.0422(19) 0.0083(14) 0.0023(14) 0.0157(14)
C8 0.0327(17) 0.0319(17) 0.0266(16) 0.0008(13) 0.0004(13) 0.0196(14)
C11 0.0368(18) 0.0391(18) 0.0224(16) 0.0043(13) 0.0049(13) 0.0225(15)
C2 0.0321(17) 0.0358(17) 0.0262(16) 0.0027(14) 0.0083(13) 0.0116(15)
C4 0.0363(18) 0.0337(17) 0.0378(19) 0.0034(14) 0.0055(14) 0.0207(15)
C10 0.0321(17) 0.0357(18) 0.0361(18) 0.0098(15) 0.0059(14) 0.0171(15)
C3 0.0320(18) 0.0401(19) 0.042(2) 0.0008(15) 0.0109(15) 0.0182(15)
C00J 0.0354(19) 0.0327(18) 0.059(2) 0.0012(16) 0.0044(17) 0.0108(16)

loop_
_atom_type_symbol
_atom_type_description
_atom_type_scat_dispersion_real
_atom_type_scat_dispersion_imag
_atom_type_scat_source
C C 0.0033 0.0016 'International Tables Vol C Tables 4.2.6.8 and 6.1.1.4'
H H 0.0000 0.0000 'International Tables Vol C Tables 4.2.6.8 and 6.1.1.4'
Cl Cl 0.1484 0.1585 'International Tables Vol C Tables 4.2.6.8 and 6.1.1.4'
Co Co 0.3494 0.9721 'International Tables Vol C Tables 4.2.6.8 and 6.1.1.4'
N N 0.0061 0.0033 'International Tables Vol C Tables 4.2.6.8 and 6.1.1.4'
Ni Ni 0.3393 1.1124 'International Tables Vol C Tables 4.2.6.8 and 6.1.1.4'
O O 0.0106 0.0060 'International Tables Vol C Tables 4.2.6.8 and 6.1.1.4'

loop_
_geom_angle_atom_site_label_1
_geom_angle_atom_site_label_2
_geom_angle_atom_site_label_3
_geom_angle
_geom_angle_site_symmetry_1
_geom_angle_site_symmetry_3
_geom_angle_publ_flag
N2 Ni1 N2 96.69(8) . 2_655 ?
N2 Ni1 N2 96.69(8) . 3_665 ?
N2 Ni1 N2 96.68(8) 2_655 3_665 ?
N2 Ni1 N1 78.64(9) 3_665 3_665 ?
N2 Ni1 N1 174.05(8) . 2_655 ?
N2 Ni1 N1 78.64(9) 2_655 2_655 ?
N2 Ni1 N1 78.64(9) . . ?
N2 Ni1 N1 174.04(8) 2_655 3_665 ?
N2 Ni1 N1 87.57(8) 3_665 2_655 ?
N2 Ni1 N1 174.05(8) 3_665 . ?
N2 Ni1 N1 87.58(8) . 3_665 ?
N2 Ni1 N1 87.58(8) 2_655 . ?
N1 Ni1 N1 97.37(8) . 2_655 ?
N1 Ni1 N1 97.36(8) 3_665 2_655 ?
N1 Ni1 N1 97.37(8) . 3_665 ?
N3 Co1 Cl1 103.88(7) . . ?
N3 Co1 Cl1 103.88(7) 3_665 . ?
N3 Co1 Cl1 103.88(7) 2_655 . ?
N3 Co1 N3 114.44(5) 3_665 . ?
N3 Co1 N3 114.44(5) 2_655 3_665 ?
N3 Co1 N3 114.44(5) 2_655 . ?
C7 N2 Ni1 123.74(18) . . ?
C6 N2 Ni1 117.04(18) . . ?
C6 N2 C7 117.4(2) . . ?
C5 N1 Ni1 114.00(18) . . ?
C5 N1 C1 117.9(2) . . ?
C1 N1 Ni1 127.6(2) . . ?
C7 N3 Co1 121.85(19) . . ?
C7 N3 C11 118.3(3) . . ?
C11 N3 Co1 119.54(19) . . ?
N3 C7 N2 116.8(2) . . ?
N3 C7 C8 121.1(3) . . ?
C8 C7 N2 121.9(3) . . ?
O004 C6 N2 128.1(3) . . ?
O004 C6 C5 118.8(2) . . ?
N2 C6 C5 113.1(2) . . ?
N1 C5 C6 116.6(2) . . ?
N1 C5 C4 122.3(3) . . ?
C4 C5 C6 121.1(3) . . ?
N1 C1 H1 118.5 . . ?
N1 C1 C2 123.1(3) . . ?
C2 C1 H1 118.5 . . ?
C8 C9 C10 117.5(3) . . ?
C8 C9 C00J 121.2(3) . . ?
C10 C9 C00J 121.4(3) . . ?
C7 C8 H8 119.6 . . ?
C9 C8 C7 120.9(3) . . ?
C9 C8 H8 119.6 . . ?
N3 C11 H11 118.6 . . ?
N3 C11 C10 122.7(3) . . ?
C10 C11 H11 118.6 . . ?
C1 C2 H2 120.6 . . ?
C1 C2 C3 118.8(3) . . ?
C3 C2 H2 120.6 . . ?
C5 C4 H4 120.6 . . ?
C3 C4 C5 118.9(3) . . ?
C3 C4 H4 120.6 . . ?
C9 C10 H10 120.3 . . ?
C11 C10 C9 119.3(3) . . ?
C11 C10 H10 120.3 . . ?
C2 C3 C4 119.1(3) . . ?
C2 C3 H3 120.4 . . ?
C4 C3 H3 120.4 . . ?
C9 C00J H00A 109.5 . . ?
C9 C00J H00B 109.5 . . ?
C9 C00J H00C 109.5 . . ?
H00A C00J H00B 109.5 . . ?
H00A C00J H00C 109.5 . . ?
H00B C00J H00C 109.5 . . ?

loop_
_geom_bond_atom_site_label_1
_geom_bond_atom_site_label_2
_geom_bond_distance
_geom_bond_site_symmetry_2
_geom_bond_publ_flag
Ni1 N2 2.077(2) . ?
Ni1 N2 2.077(2) 2_655 ?
Ni1 N2 2.077(2) 3_665 ?
Ni1 N1 2.089(2) . ?
Ni1 N1 2.089(2) 2_655 ?
Ni1 N1 2.089(2) 3_665 ?
Co1 Cl1 2.2628(14) . ?
Co1 N3 2.020(2) . ?
Co1 N3 2.020(2) 2_655 ?
Co1 N3 2.020(2) 3_665 ?
O004 C6 1.242(3) . ?
N2 C7 1.403(3) . ?
N2 C6 1.328(3) . ?
N1 C5 1.337(4) . ?
N1 C1 1.342(3) . ?
N3 C7 1.336(4) . ?
N3 C11 1.365(4) . ?
C7 C8 1.395(4) . ?
C6 C5 1.517(4) . ?
C5 C4 1.384(4) . ?
C1 H1 0.9500 . ?
C1 C2 1.370(4) . ?
C9 C8 1.380(4) . ?
C9 C10 1.396(4) . ?
C9 C00J 1.497(4) . ?
C8 H8 0.9500 . ?
C11 H11 0.9500 . ?
C11 C10 1.371(4) . ?
C2 H2 0.9500 . ?
C2 C3 1.373(4) . ?
C4 H4 0.9500 . ?
C4 C3 1.378(4) . ?
C10 H10 0.9500 . ?
C3 H3 0.9500 . ?
C00J H00A 0.9800 . ?
C00J H00B 0.9800 . ?
C00J H00C 0.9800 . ?

loop_
_geom_torsion_atom_site_label_1
_geom_torsion_atom_site_label_2
_geom_torsion_atom_site_label_3
_geom_torsion_atom_site_label_4
_geom_torsion
_geom_torsion_site_symmetry_1
_geom_torsion_site_symmetry_2
_geom_torsion_site_symmetry_3
_geom_torsion_site_symmetry_4
_geom_torsion_publ_flag
Ni1 N2 C7 N3 -73.6(3) . . . . ?
Ni1 N2 C7 C8 101.2(3) . . . . ?
Ni1 N2 C6 O004 -178.1(2) . . . . ?
Ni1 N2 C6 C5 0.7(3) . . . . ?
Ni1 N1 C5 C6 9.3(3) . . . . ?
Ni1 N1 C5 C4 -172.1(2) . . . . ?
Ni1 N1 C1 C2 171.0(2) . . . . ?
Co1 N3 C7 N2 5.6(3) . . . . ?
Co1 N3 C7 C8 -169.2(2) . . . . ?
Co1 N3 C11 C10 171.0(2) . . . . ?
O004 C6 C5 N1 172.2(2) . . . . ?
O004 C6 C5 C4 -6.5(4) . . . . ?
N2 C7 C8 C9 -177.2(3) . . . . ?
N2 C6 C5 N1 -6.7(3) . . . . ?
N2 C6 C5 C4 174.6(3) . . . . ?
N1 C5 C4 C3 0.1(4) . . . . ?
N1 C1 C2 C3 -0.4(4) . . . . ?
N3 C7 C8 C9 -2.6(4) . . . . ?
N3 C11 C10 C9 -0.6(4) . . . . ?
C7 N2 C6 O004 -12.8(4) . . . . ?
C7 N2 C6 C5 166.0(2) . . . . ?
C7 N3 C11 C10 -2.8(4) . . . . ?
C6 N2 C7 N3 122.2(3) . . . . ?
C6 N2 C7 C8 -63.0(4) . . . . ?
C6 C5 C4 C3 178.7(3) . . . . ?
C5 N1 C1 C2 0.2(4) . . . . ?
C5 C4 C3 C2 -0.4(5) . . . . ?
C1 N1 C5 C6 -178.6(2) . . . . ?
C1 N1 C5 C4 0.0(4) . . . . ?
C1 C2 C3 C4 0.5(5) . . . . ?
C8 C9 C10 C11 2.4(4) . . . . ?
C11 N3 C7 N2 179.2(2) . . . . ?
C11 N3 C7 C8 4.4(4) . . . . ?
C10 C9 C8 C7 -0.9(4) . . . . ?
C00J C9 C8 C7 178.9(3) . . . . ?
C00J C9 C10 C11 -177.4(3) . . . . ?

loop_
_smtbx_masks_void_nr
_smtbx_masks_void_average_x
_smtbx_masks_void_average_y
_smtbx_masks_void_average_z
_smtbx_masks_void_volume
_smtbx_masks_void_count_electrons
_smtbx_masks_void_content
1 0.000 0.000 -0.325 557.8 118.7 '12 H2O'
